data_1513736
loop_
_publ_author_name
'McOwen, Dennis W.'
'Seo, Daniel M.'
'Borodin, Oleg'
'Vatamanu, Jenel'
'Boyle, Paul D.'
'Henderson, Wesley A.'

_publ_section_title
;
 Concentrated electrolytes: decrypting electrolyte properties and
 reassessing Al corrosion mechanisms
;
_journal_issue 1
_journal_name_full 'Energy &amp; Environmental Science'
_journal_page_first 416
_journal_paper_doi 10.1039/c3ee42351d
_journal_volume 7
_journal_year 2014
_chemical_formula_sum 'C11 H12 F6 Li N O13 S2'
_chemical_formula_weight 551.28
_chemical_name_systematic
;
?
;
_space_group_IT_number 29
_symmetry_cell_setting orthorhombic
_symmetry_space_group_name_Hall 'P 2c -2ac'
_symmetry_space_group_name_H-M 'P c a 21'
_atom_sites_solution_hydrogens geom
_atom_sites_solution_primary direct
_atom_sites_solution_secondary difmap
_audit_creation_method SHELXL-97
_cell_angle_alpha 90.00
_cell_angle_beta 90.00
_cell_angle_gamma 90.00
_cell_formula_units_Z 4
_cell_length_a 8.729(3)
_cell_length_b 14.045(5)
_cell_length_c 16.041(6)
_cell_measurement_reflns_used 9791
_cell_measurement_temperature 110
_cell_measurement_theta_max 29.84
_cell_measurement_theta_min 2.54
_cell_volume 1966.6(12)
_computing_cell_refinement SAINT
_computing_data_collection Apex2
_computing_data_reduction SAINT
_computing_molecular_graphics NRCVAX
_computing_publication_material cif2tables.py
_computing_structure_refinement XL
_computing_structure_solution SIR92
_diffrn_ambient_temperature 110
_diffrn_measured_fraction_theta_full 0.998
_diffrn_measured_fraction_theta_max 0.995
_diffrn_measurement_device_type 'Bruker-Nonius Kappa Axis X8 Apex2'
_diffrn_measurement_method 'omega and phi scans'
_diffrn_radiation_monochromator graphite
_diffrn_radiation_source 'fine-focus sealed tube'
_diffrn_radiation_type MoK\a
_diffrn_radiation_wavelength 0.71073
_diffrn_reflns_av_R_equivalents 0.0400
_diffrn_reflns_av_sigmaI/netI 0.0306
_diffrn_reflns_limit_h_max 14
_diffrn_reflns_limit_h_min -14
_diffrn_reflns_limit_k_max 24
_diffrn_reflns_limit_k_min -24
_diffrn_reflns_limit_l_max 27
_diffrn_reflns_limit_l_min -27
_diffrn_reflns_number 133179
_diffrn_reflns_theta_full 36.32
_diffrn_reflns_theta_max 37.82
_diffrn_reflns_theta_min 1.45
_exptl_absorpt_coefficient_mu 0.397
_exptl_absorpt_correction_T_max 0.9389
_exptl_absorpt_correction_T_min 0.8095
_exptl_absorpt_correction_type multi-scan
_exptl_absorpt_process_details SADABS
_exptl_crystal_colour colourless
_exptl_crystal_density_diffrn 1.862
_exptl_crystal_density_method 'not measured'
_exptl_crystal_description prism
_exptl_crystal_F_000 1112
_exptl_crystal_size_max 0.56
_exptl_crystal_size_mid 0.22
_exptl_crystal_size_min 0.16
_refine_diff_density_max 0.691
_refine_diff_density_min -0.524
_refine_diff_density_rms 0.072
_refine_ls_abs_structure_details 'Flack H D (1983), 5097 Friedel pairs'
_refine_ls_abs_structure_Flack 0.10(5)
_refine_ls_extinction_method none
_refine_ls_goodness_of_fit_ref 1.022
_refine_ls_hydrogen_treatment constr
_refine_ls_matrix_type full
_refine_ls_number_parameters 344
_refine_ls_number_reflns 10519
_refine_ls_number_restraints 15
_refine_ls_restrained_S_all 1.025
_refine_ls_R_factor_all 0.0730
_refine_ls_R_factor_gt 0.0472
_refine_ls_shift/su_max 0.000
_refine_ls_shift/su_mean 0.000
_refine_ls_structure_factor_coef Fsqd
_refine_ls_weighting_details 'calc w=1/[\s^2^(Fo^2^)+(0.0674P)^2^+0.5247P] where P=(Fo^2^+2Fc^2^)/3'
_refine_ls_weighting_scheme calc
_refine_ls_wR_factor_gt 0.1138
_refine_ls_wR_factor_ref 0.1265
_reflns_number_gt 7953
_reflns_number_total 10519
_reflns_threshold_expression >2sigma(I)
_cod_data_source_file c3ee42351d.txt
_cod_data_source_block x12120
_cod_original_cell_volume 1966.5(12)
_cod_original_sg_symbol_H-M 'P ca21'
_cod_database_code 1513736

loop_
_symmetry_equiv_pos_as_xyz
'x, y, z'
'-x, -y, z+1/2'
'-x+1/2, y, z+1/2'
'x+1/2, -y, z'

loop_
_atom_site_label
_atom_site_type_symbol
_atom_site_fract_x
_atom_site_fract_y
_atom_site_fract_z
_atom_site_U_iso_or_equiv
_atom_site_adp_type
_atom_site_occupancy
_atom_site_symmetry_multiplicity
_atom_site_calc_flag
_atom_site_refinement_flags
_atom_site_disorder_assembly
_atom_site_disorder_group
Li1 Li 0.2367(3) 0.2454(2) 0.6412(2) 0.0260(5) Uani 1 1 d . . .
S1 S 0.44753(5) 0.30619(3) 0.47116(3) 0.02507(8) Uani 0.9193(14) 1 d PD A 1
O1 O 0.3297(2) 0.30930(12) 0.53216(11) 0.0377(4) Uani 0.9193(14) 1 d P A 1
O2 O 0.60145(19) 0.28307(12) 0.49721(10) 0.0334(3) Uani 0.9193(14) 1 d P A 1
S2 S 0.49311(5) 0.20231(3) 0.32483(3) 0.02164(9) Uani 0.9193(14) 1 d PD A 1
O3 O 0.64837(17) 0.23573(11) 0.32005(11) 0.0341(3) Uani 0.9193(14) 1 d P A 1
O4 O 0.4093(2) 0.19352(11) 0.24897(10) 0.0345(3) Uani 0.9193(14) 1 d P . 1
N1 N 0.38694(18) 0.25149(11) 0.39196(11) 0.0246(3) Uani 0.9193(14) 1 d PD A 1
C1 C 0.4605(3) 0.43008(15) 0.43600(16) 0.0395(4) Uani 0.9193(14) 1 d P A 1
F1 F 0.4995(4) 0.48575(12) 0.49735(13) 0.0827(7) Uani 0.9193(14) 1 d P A 1
F2 F 0.5614(2) 0.43923(11) 0.37638(11) 0.0553(4) Uani 0.9193(14) 1 d P A 1
F3 F 0.3279(2) 0.45842(13) 0.40527(19) 0.0806(7) Uani 0.9193(14) 1 d P A 1
C2 C 0.50969(19) 0.08007(12) 0.36239(12) 0.0259(3) Uani 0.9193(14) 1 d P A 1
F4 F 0.37286(15) 0.04088(10) 0.37076(10) 0.0439(3) Uani 0.9193(14) 1 d P A 1
F5 F 0.58239(17) 0.07414(10) 0.43432(8) 0.0393(3) Uani 0.9193(14) 1 d P A 1
F6 F 0.58731(17) 0.02989(9) 0.30565(9) 0.0402(3) Uani 0.9193(14) 1 d P A 1
S1' S 0.44753(5) 0.30619(3) 0.47116(3) 0.02507(8) Uani 0.0807(14) 1 d PD A 2
O1' O 0.411(3) 0.3080(14) 0.5624(13) 0.0377(4) Uani 0.0807(14) 1 d P A 2
O2' O 0.288(2) 0.3047(13) 0.4270(12) 0.0334(3) Uani 0.0807(14) 1 d P A 2
S2' S 0.5799(5) 0.2122(3) 0.3550(3) 0.0177(10) Uani 0.0807(14) 1 d PD A 2
O3' O 0.739(2) 0.2031(12) 0.3369(12) 0.0341(3) Uani 0.0807(14) 1 d P A 2
O4' O 0.479(2) 0.2460(14) 0.2907(11) 0.0345(3) Uani 0.0807(14) 1 d P A 2
N1' N 0.5794(18) 0.2536(12) 0.4444(10) 0.0246(3) Uani 0.0807(14) 1 d PD A 2
C1' C 0.4605(3) 0.43008(15) 0.43600(16) 0.0395(4) Uani 0.0807(14) 1 d P A 2
F1' F 0.4995(4) 0.48575(12) 0.49735(13) 0.0827(7) Uani 0.0807(14) 1 d P A 2
F2' F 0.5614(2) 0.43923(11) 0.37638(11) 0.0553(4) Uani 0.0807(14) 1 d P A 2
F3' F 0.3279(2) 0.45842(13) 0.40527(19) 0.0806(7) Uani 0.0807(14) 1 d P A 2
C2' C 0.50969(19) 0.08007(12) 0.36239(12) 0.0259(3) Uani 0.0807(14) 1 d P A 2
F4' F 0.37286(15) 0.04088(10) 0.37076(10) 0.0439(3) Uani 0.0807(14) 1 d P A 2
F5' F 0.58239(17) 0.07414(10) 0.43432(8) 0.0393(3) Uani 0.0807(14) 1 d P A 2
F6' F 0.58731(17) 0.02989(9) 0.30565(9) 0.0402(3) Uani 0.0807(14) 1 d P A 2
O5 O 0.2538(2) 0.11932(9) 0.59336(9) 0.0379(3) Uani 1 1 d . A .
C3 C 0.2475(2) 0.03473(12) 0.60552(10) 0.0242(3) Uani 1 1 d . . .
O6 O 0.33359(16) -0.02709(9) 0.56540(9) 0.0283(2) Uani 1 1 d . A .
O7 O 0.15432(18) -0.00670(11) 0.66006(10) 0.0362(3) Uani 1 1 d . A .
C4 C 0.31035(19) -0.12131(11) 0.59949(11) 0.0253(3) Uani 1 1 d . . .
H4A H 0.3993 -0.1415 0.6335 0.030 Uiso 1 1 calc R A .
H4B H 0.2930 -0.1686 0.5547 0.030 Uiso 1 1 calc R . .
C5 C 0.1688(2) -0.10939(13) 0.65292(12) 0.0289(3) Uani 1 1 d . A .
H5A H 0.0777 -0.1375 0.6256 0.035 Uiso 1 1 calc R . .
H5B H 0.1827 -0.1393 0.7083 0.035 Uiso 1 1 calc R . .
O8 O 0.38999(17) 0.28783(11) 0.71987(10) 0.0347(3) Uani 1 1 d . A .
C6 C 0.43084(19) 0.26918(12) 0.79011(12) 0.0265(3) Uani 1 1 d . . .
O9 O 0.44176(17) 0.18233(9) 0.81986(9) 0.0300(3) Uani 1 1 d . A .
O10 O 0.47313(18) 0.33552(10) 0.84473(12) 0.0390(4) Uani 1 1 d . A .
C7 C 0.4894(3) 0.18555(16) 0.90590(14) 0.0388(5) Uani 1 1 d . . .
H7A H 0.5833 0.1473 0.9146 0.047 Uiso 1 1 calc R A .
H7B H 0.4077 0.1614 0.9431 0.047 Uiso 1 1 calc R . .
C8 C 0.5200(3) 0.29016(18) 0.92186(15) 0.0394(5) Uani 1 1 d . A .
H8A H 0.4587 0.3137 0.9695 0.047 Uiso 1 1 calc R . .
H8B H 0.6299 0.3016 0.9333 0.047 Uiso 1 1 calc R . .
O11 O 0.07083(18) 0.33477(14) 0.62474(11) 0.0418(4) Uani 0.472(3) 1 d P A 3
C9 C -0.04605(17) 0.37255(11) 0.64728(10) 0.0249(3) Uani 0.472(3) 1 d PD A 3
O12 O -0.05185(14) 0.45246(13) 0.68969(13) 0.0463(4) Uani 0.472(3) 1 d PD A 3
O13 O -0.1792(4) 0.3490(3) 0.6129(2) 0.0313(6) Uani 0.472(3) 1 d PD A 3
C10' C -0.2091(4) 0.4895(3) 0.6875(3) 0.0292(7) Uani 0.472(3) 1 d PD A 3
H10A H -0.2524 0.4944 0.7444 0.035 Uiso 0.472(3) 1 calc PR A 3
H10B H -0.2127 0.5530 0.6607 0.035 Uiso 0.472(3) 1 calc PR A 3
C11 C -0.2898(4) 0.4208(2) 0.6393(2) 0.0269(4) Uani 0.472(3) 1 d PD A 3
H11A H -0.3373 0.4514 0.5900 0.032 Uiso 0.472(3) 1 calc PR A 3
H11B H -0.3718 0.3910 0.6731 0.032 Uiso 0.472(3) 1 calc PR A 3
O11' O 0.07083(18) 0.33477(14) 0.62474(11) 0.0418(4) Uani 0.528(3) 1 d P A 4
C9' C -0.04605(17) 0.37255(11) 0.64728(10) 0.0249(3) Uani 0.528(3) 1 d PD A 4
O12' O -0.05185(14) 0.45246(13) 0.68969(13) 0.0463(4) Uani 0.528(3) 1 d PD A 4
O13' O -0.1835(3) 0.3326(2) 0.6475(2) 0.0313(6) Uani 0.528(3) 1 d PD A 4
C10 C -0.2125(4) 0.4648(3) 0.7136(2) 0.0292(7) Uani 0.528(3) 1 d PD A 4
H10C H -0.2201 0.4716 0.7749 0.035 Uiso 0.528(3) 1 calc PR A 4
H10D H -0.2535 0.5236 0.6879 0.035 Uiso 0.528(3) 1 calc PR A 4
C11' C -0.2905(3) 0.3944(2) 0.6902(2) 0.0269(4) Uani 0.528(3) 1 d PD A 4
H11C H -0.3735 0.4148 0.6521 0.032 Uiso 0.528(3) 1 calc PR A 4
H11D H -0.3365 0.3614 0.7387 0.032 Uiso 0.528(3) 1 calc PR A 4

loop_
_atom_site_aniso_label
_atom_site_aniso_U_11
_atom_site_aniso_U_22
_atom_site_aniso_U_33
_atom_site_aniso_U_23
_atom_site_aniso_U_13
_atom_site_aniso_U_12
Li1 0.0238(12) 0.0207(12) 0.0333(14) -0.0043(11) -0.0043(11) 0.0032(10)
S1 0.03163(19) 0.02197(15) 0.02161(15) 0.00154(14) 0.00708(14) 0.00032(13)
O1 0.0453(9) 0.0363(8) 0.0314(8) -0.0009(6) 0.0223(7) 0.0013(7)
O2 0.0349(7) 0.0346(7) 0.0307(7) -0.0056(6) -0.0041(6) 0.0084(6)
S2 0.02466(19) 0.01922(15) 0.02104(16) 0.00098(15) 0.00463(15) 0.00238(13)
O3 0.0319(6) 0.0297(6) 0.0408(8) -0.0097(6) 0.0180(7) -0.0069(5)
O4 0.0484(9) 0.0330(7) 0.0221(6) 0.0031(5) -0.0036(6) 0.0140(6)
N1 0.0229(6) 0.0241(6) 0.0268(6) -0.0013(5) 0.0042(5) 0.0031(5)
C1 0.0482(12) 0.0241(8) 0.0463(11) 0.0056(8) 0.0092(9) 0.0019(8)
F1 0.166(2) 0.0303(8) 0.0517(10) -0.0134(7) 0.0131(12) -0.0160(10)
F2 0.0807(12) 0.0377(7) 0.0476(8) 0.0063(6) 0.0185(8) -0.0222(7)
F3 0.0603(11) 0.0403(8) 0.141(2) 0.0300(11) -0.0119(12) 0.0146(8)
C2 0.0255(7) 0.0219(7) 0.0303(8) 0.0014(6) -0.0054(6) 0.0034(5)
F4 0.0328(6) 0.0384(6) 0.0606(9) 0.0149(6) -0.0072(6) -0.0103(5)
F5 0.0444(7) 0.0394(6) 0.0341(6) 0.0052(5) -0.0159(5) 0.0026(5)
F6 0.0473(7) 0.0273(5) 0.0459(7) -0.0084(5) -0.0043(6) 0.0105(5)
S1' 0.03163(19) 0.02197(15) 0.02161(15) 0.00154(14) 0.00708(14) 0.00032(13)
O1' 0.0453(9) 0.0363(8) 0.0314(8) -0.0009(6) 0.0223(7) 0.0013(7)
O2' 0.0349(7) 0.0346(7) 0.0307(7) -0.0056(6) -0.0041(6) 0.0084(6)
S2' 0.0132(17) 0.0216(19) 0.0183(18) -0.0032(14) 0.0032(14) -0.0015(13)
O3' 0.0319(6) 0.0297(6) 0.0408(8) -0.0097(6) 0.0180(7) -0.0069(5)
O4' 0.0484(9) 0.0330(7) 0.0221(6) 0.0031(5) -0.0036(6) 0.0140(6)
N1' 0.0229(6) 0.0241(6) 0.0268(6) -0.0013(5) 0.0042(5) 0.0031(5)
C1' 0.0482(12) 0.0241(8) 0.0463(11) 0.0056(8) 0.0092(9) 0.0019(8)
F1' 0.166(2) 0.0303(8) 0.0517(10) -0.0134(7) 0.0131(12) -0.0160(10)
F2' 0.0807(12) 0.0377(7) 0.0476(8) 0.0063(6) 0.0185(8) -0.0222(7)
F3' 0.0603(11) 0.0403(8) 0.141(2) 0.0300(11) -0.0119(12) 0.0146(8)
C2' 0.0255(7) 0.0219(7) 0.0303(8) 0.0014(6) -0.0054(6) 0.0034(5)
F4' 0.0328(6) 0.0384(6) 0.0606(9) 0.0149(6) -0.0072(6) -0.0103(5)
F5' 0.0444(7) 0.0394(6) 0.0341(6) 0.0052(5) -0.0159(5) 0.0026(5)
F6' 0.0473(7) 0.0273(5) 0.0459(7) -0.0084(5) -0.0043(6) 0.0105(5)
O5 0.0620(9) 0.0187(5) 0.0329(6) -0.0015(5) -0.0018(7) 0.0032(6)
C3 0.0294(7) 0.0221(6) 0.0212(6) -0.0004(5) -0.0034(5) 0.0026(5)
O6 0.0339(6) 0.0179(5) 0.0330(6) 0.0047(4) 0.0112(5) 0.0001(4)
O7 0.0395(7) 0.0313(7) 0.0376(7) 0.0012(6) 0.0150(6) 0.0076(6)
C4 0.0236(6) 0.0182(6) 0.0340(8) 0.0039(6) 0.0014(5) 0.0008(5)
C5 0.0265(7) 0.0283(7) 0.0319(8) 0.0056(6) 0.0052(6) -0.0053(6)
O8 0.0305(6) 0.0351(7) 0.0383(7) 0.0054(6) -0.0127(6) -0.0076(5)
C6 0.0218(6) 0.0228(7) 0.0351(8) -0.0029(6) -0.0072(6) -0.0003(5)
O9 0.0400(7) 0.0228(5) 0.0273(6) -0.0046(5) -0.0062(5) 0.0021(4)
O10 0.0414(7) 0.0223(6) 0.0533(9) -0.0119(6) -0.0195(6) 0.0027(5)
C7 0.0512(12) 0.0340(10) 0.0312(9) -0.0035(8) -0.0143(8) 0.0117(8)
C8 0.0413(10) 0.0406(11) 0.0363(10) -0.0125(8) -0.0134(8) 0.0032(8)
O11 0.0314(7) 0.0540(9) 0.0401(8) 0.0176(7) 0.0086(6) 0.0222(6)
C9 0.0212(6) 0.0280(7) 0.0256(7) 0.0085(6) 0.0001(5) 0.0050(5)
O12 0.0167(5) 0.0589(10) 0.0633(11) -0.0271(9) -0.0022(6) -0.0064(6)
O13 0.0260(7) 0.0245(11) 0.0433(17) -0.0108(12) -0.0092(12) 0.0046(7)
C10' 0.0212(8) 0.037(2) 0.0296(19) -0.0058(13) 0.0004(12) 0.0011(11)
C11 0.0153(7) 0.0281(11) 0.0374(11) -0.0018(9) -0.0009(9) 0.0021(7)
O11' 0.0314(7) 0.0540(9) 0.0401(8) 0.0176(7) 0.0086(6) 0.0222(6)
C9' 0.0212(6) 0.0280(7) 0.0256(7) 0.0085(6) 0.0001(5) 0.0050(5)
O12' 0.0167(5) 0.0589(10) 0.0633(11) -0.0271(9) -0.0022(6) -0.0064(6)
O13' 0.0260(7) 0.0245(11) 0.0433(17) -0.0108(12) -0.0092(12) 0.0046(7)
C10 0.0212(8) 0.037(2) 0.0296(19) -0.0058(13) 0.0004(12) 0.0011(11)
C11' 0.0153(7) 0.0281(11) 0.0374(11) -0.0018(9) -0.0009(9) 0.0021(7)

loop_
_atom_type_symbol
_atom_type_description
_atom_type_scat_dispersion_real
_atom_type_scat_dispersion_imag
_atom_type_scat_source
C C 0.0033 0.0016 'International Tables Vol C Tables 4.2.6.8 and 6.1.1.4'
H H 0.0000 0.0000 'International Tables Vol C Tables 4.2.6.8 and 6.1.1.4'
F F 0.0171 0.0103 'International Tables Vol C Tables 4.2.6.8 and 6.1.1.4'
Li Li -0.0003 0.0001 'International Tables Vol C Tables 4.2.6.8 and 6.1.1.4'
N N 0.0061 0.0033 'International Tables Vol C Tables 4.2.6.8 and 6.1.1.4'
O O 0.0106 0.0060 'International Tables Vol C Tables 4.2.6.8 and 6.1.1.4'
S S 0.1246 0.1234 'International Tables Vol C Tables 4.2.6.8 and 6.1.1.4'

loop_
_geom_angle_atom_site_label_1
_geom_angle_atom_site_label_2
_geom_angle_atom_site_label_3
_geom_angle
_geom_angle_site_symmetry_3
O8 Li1 O11 114.06(17) .
O8 Li1 O5 119.17(17) .
O11 Li1 O5 126.64(18) .
O8 Li1 O1 98.21(16) .
O11 Li1 O1 84.22(15) .
O5 Li1 O1 91.72(15) .
O8 Li1 O1' 76.6(7) .
O11 Li1 O1' 100.6(6) .
O5 Li1 O1' 94.9(5) .
O1 Li1 O1' 23.1(7) .
O8 Li1 O4 89.47(15) 3
O11 Li1 O4 83.81(14) 3
O5 Li1 O4 92.95(15) 3
O1 Li1 O4 167.65(17) 3
O1' Li1 O4 166.1(7) 3
O1 S1 O2 118.78(12) .
O1 S1 N1 109.11(11) .
O2 S1 N1 115.85(9) .
O1 S1 C1 103.14(10) .
O2 S1 C1 104.19(11) .
N1 S1 C1 103.62(11) .
S1 O1 Li1 146.09(15) .
O4 S2 O3 117.85(11) .
O4 S2 N1 108.58(10) .
O3 S2 N1 116.55(9) .
O4 S2 C2 103.95(9) .
O3 S2 C2 104.49(9) .
N1 S2 C2 103.46(9) .
S2 O4 Li1 155.69(13) 3_554
S1 N1 S2 124.45(11) .
F1 C1 F2 108.5(2) .
F1 C1 F3 109.3(2) .
F2 C1 F3 106.7(2) .
F1 C1 S1 110.71(18) .
F2 C1 S1 111.12(16) .
F3 C1 S1 110.32(17) .
F5 C2 F4 108.63(17) .
F5 C2 F6 108.58(15) .
F4 C2 F6 107.93(16) .
F5 C2 S2 112.71(13) .
F4 C2 S2 110.70(12) .
F6 C2 S2 108.16(13) .
O3' S2' O4' 118.8(12) .
O3' S2' N1' 103.0(10) .
O4' S2' N1' 122.6(10) .
C3 O5 Li1 146.50(17) .
O5 C3 O6 123.01(17) .
O5 C3 O7 124.50(17) .
O6 C3 O7 112.49(15) .
C3 O6 C4 109.78(13) .
C3 O7 C5 109.25(14) .
O6 C4 C5 103.15(13) .
O6 C4 H4A 111.1 .
C5 C4 H4A 111.1 .
O6 C4 H4B 111.1 .
C5 C4 H4B 111.1 .
H4A C4 H4B 109.1 .
O7 C5 C4 103.04(13) .
O7 C5 H5A 111.2 .
C4 C5 H5A 111.2 .
O7 C5 H5B 111.2 .
C4 C5 H5B 111.2 .
H5A C5 H5B 109.1 .
C6 O8 Li1 138.13(17) .
O8 C6 O9 124.10(17) .
O8 C6 O10 122.87(18) .
O9 C6 O10 113.01(17) .
C6 O9 C7 109.85(15) .
C6 O10 C8 109.40(16) .
O9 C7 C8 104.06(18) .
O9 C7 H7A 110.9 .
C8 C7 H7A 110.9 .
O9 C7 H7B 110.9 .
C8 C7 H7B 110.9 .
H7A C7 H7B 109.0 .
O10 C8 C7 103.43(16) .
O10 C8 H8A 111.1 .
C7 C8 H8A 111.1 .
O10 C8 H8B 111.1 .
C7 C8 H8B 111.1 .
H8A C8 H8B 109.0 .
C9 O11 Li1 151.40(18) .
O11 C9 O12 124.34(18) .
O11 C9 O13 120.4(2) .
O12 C9 O13 113.21(19) .
C9 O12 C10' 109.1(2) .
C9 O13 C11 106.7(3) .
C11 C10' O12 103.6(3) .
C11 C10' H10A 111.0 .
O12 C10' H10A 111.0 .
C11 C10' H10B 111.0 .
O12 C10' H10B 111.0 .
H10A C10' H10B 109.0 .
C10' C11 O13 107.4(3) .
C10' C11 H11A 110.2 .
O13 C11 H11A 110.2 .
C10' C11 H11B 110.2 .
O13 C11 H11B 110.2 .
H11A C11 H11B 108.5 .
C11' C10 H10C 109.6 .
C11' C10 H10D 109.6 .
H10C C10 H10D 108.1 .
C10 C11' O13' 105.3(3) .
C10 C11' H11C 110.7 .
O13' C11' H11C 110.7 .
C10 C11' H11D 110.7 .
O13' C11' H11D 110.7 .
H11C C11' H11D 108.8 .

loop_
_geom_bond_atom_site_label_1
_geom_bond_atom_site_label_2
_geom_bond_distance
_geom_bond_site_symmetry_2
Li1 O8 1.933(3) .
Li1 O11 1.934(3) .
Li1 O5 1.936(3) .
Li1 O1 2.127(4) .
Li1 O1' 2.167(19) .
Li1 O4 2.267(4) 3
S1 O1 1.4203(15) .
S1 O2 1.4440(17) .
S1 N1 1.5760(18) .
S1 C1 1.833(2) .
S2 O4 1.4254(17) .
S2 O3 1.4363(16) .
S2 N1 1.5797(16) .
S2 C2 1.8252(19) .
O4 Li1 2.267(4) 3_554
C1 F1 1.302(3) .
C1 F2 1.306(3) .
C1 F3 1.320(3) .
C2 F5 1.319(2) .
C2 F4 1.322(2) .
C2 F6 1.336(2) .
S2' O3' 1.425(18) .
S2' O4' 1.435(18) .
S2' N1' 1.547(14) .
O5 C3 1.205(2) .
C3 O6 1.316(2) .
C3 O7 1.329(2) .
O6 C4 1.4462(19) .
O7 C5 1.452(2) .
C4 C5 1.513(2) .
C4 H4A 0.9900 .
C4 H4B 0.9900 .
C5 H5A 0.9900 .
C5 H5B 0.9900 .
O8 C6 1.210(2) .
C6 O9 1.313(2) .
C6 O10 1.331(2) .
O9 C7 1.442(3) .
O10 C8 1.450(3) .
C7 C8 1.515(3) .
C7 H7A 0.9900 .
C7 H7B 0.9900 .
C8 H8A 0.9900 .
C8 H8B 0.9900 .
O11 C9 1.205(2) .
C9 O12 1.313(2) .
C9 O13 1.328(3) .
O12 C10' 1.469(4) .
O13 C11 1.458(4) .
C10' C11 1.424(6) .
C10' H10A 0.9900 .
C10' H10B 0.9900 .
C11 H11A 0.9900 .
C11 H11B 0.9900 .
O13' C11' 1.448(3) .
C10 C11' 1.258(5) .
C10 H10C 0.9900 .
C10 H10D 0.9900 .
C11' H11C 0.9900 .
C11' H11D 0.9900 .

loop_
_geom_torsion_atom_site_label_1
_geom_torsion_atom_site_label_2
_geom_torsion_atom_site_label_3
_geom_torsion_atom_site_label_4
_geom_torsion
_geom_torsion_site_symmetry_1
_geom_torsion_site_symmetry_4
O2 S1 O1 Li1 -39.5(3) . .
N1 S1 O1 Li1 96.3(3) . .
C1 S1 O1 Li1 -154.0(3) . .
O8 Li1 O1 S1 73.1(3) . .
O11 Li1 O1 S1 -173.4(2) . .
O5 Li1 O1 S1 -46.7(3) . .
O1' Li1 O1 S1 51.7(13) . .
O4 Li1 O1 S1 -158.9(7) 3 .
O3 S2 O4 Li1 -83.5(4) . 3_554
N1 S2 O4 Li1 51.8(4) . 3_554
C2 S2 O4 Li1 161.5(3) . 3_554
O1 S1 N1 S2 -158.06(12) . .
O2 S1 N1 S2 -20.85(17) . .
C1 S1 N1 S2 92.58(14) . .
O4 S2 N1 S1 -157.57(12) . .
O3 S2 N1 S1 -21.60(17) . .
C2 S2 N1 S1 92.44(13) . .
O1 S1 C1 F1 61.8(2) . .
O2 S1 C1 F1 -62.9(2) . .
N1 S1 C1 F1 175.5(2) . .
O1 S1 C1 F2 -177.5(2) . .
O2 S1 C1 F2 57.8(2) . .
N1 S1 C1 F2 -63.8(2) . .
O1 S1 C1 F3 -59.3(2) . .
O2 S1 C1 F3 176.0(2) . .
N1 S1 C1 F3 54.4(2) . .
O4 S2 C2 F5 -178.60(14) . .
O3 S2 C2 F5 57.25(16) . .
N1 S2 C2 F5 -65.21(15) . .
O4 S2 C2 F4 -56.69(16) . .
O3 S2 C2 F4 179.15(14) . .
N1 S2 C2 F4 56.70(16) . .
O4 S2 C2 F6 61.36(14) . .
O3 S2 C2 F6 -62.80(14) . .
N1 S2 C2 F6 174.75(12) . .
O8 Li1 O5 C3 68.5(4) . .
O11 Li1 O5 C3 -107.0(3) . .
O1 Li1 O5 C3 168.9(3) . .
O1' Li1 O5 C3 145.9(8) . .
O4 Li1 O5 C3 -22.5(3) 3 .
Li1 O5 C3 O6 -146.7(3) . .
Li1 O5 C3 O7 33.3(4) . .
O5 C3 O6 C4 174.35(17) . .
O7 C3 O6 C4 -5.7(2) . .
O5 C3 O7 C5 175.27(18) . .
O6 C3 O7 C5 -4.7(2) . .
C3 O6 C4 C5 12.89(19) . .
C3 O7 C5 C4 12.3(2) . .
O6 C4 C5 O7 -14.61(18) . .
O11 Li1 O8 C6 107.7(3) . .
O5 Li1 O8 C6 -68.4(3) . .
O1 Li1 O8 C6 -165.0(2) . .
O1' Li1 O8 C6 -156.6(6) . .
O4 Li1 O8 C6 24.7(3) 3 .
Li1 O8 C6 O9 41.1(3) . .
Li1 O8 C6 O10 -140.6(2) . .
O8 C6 O9 C7 -178.4(2) . .
O10 C6 O9 C7 3.1(2) . .
O8 C6 O10 C8 -178.21(19) . .
O9 C6 O10 C8 0.3(2) . .
C6 O9 C7 C8 -4.9(2) . .
C6 O10 C8 C7 -3.3(2) . .
O9 C7 C8 O10 4.8(2) . .
O8 Li1 O11 C9 -76.3(5) . .
O5 Li1 O11 C9 99.4(5) . .
O1 Li1 O11 C9 -172.7(4) . .
O1' Li1 O11 C9 -156.3(7) . .
O4 Li1 O11 C9 10.3(4) 3 .
Li1 O11 C9 O12 92.5(4) . .
Li1 O11 C9 O13 -104.9(5) . .
O11 C9 O12 C10' 165.5(3) . .
O13 C9 O12 C10' 1.8(3) . .
O11 C9 O13 C11 -167.4(3) . .
O12 C9 O13 C11 -2.9(4) . .
C9 O12 C10' C11 0.2(4) . .
O12 C10' C11 O13 -1.9(5) . .
C9 O13 C11 C10' 2.9(5) . .
